data_4086947
loop_
_publ_author_name
'K\"orte, Leif A.'
'Blomeyer, Sebastian'
'Peters, Jan-Hendrik'
'Mix, Andreas'
'Neumann, Beate'
'Stammler, Hans-Georg'
'Mitzel, Norbert W.'

_publ_section_title
;
 Dynamic Exchange in Intramolecular Lewis Pairs with Multiple Lewis-Acidic
 Functions
;
_journal_issue 3
_journal_name_full Organometallics
_journal_page_first 742
_journal_paper_doi 10.1021/acs.organomet.6b00935
_journal_volume 36
_journal_year 2017
_chemical_formula_moiety 'C13 H26 B N'
_chemical_formula_sum 'C13 H26 B N'
_chemical_formula_weight 207.16
_chemical_name_systematic
;
 ?
;
_space_group_crystal_system monoclinic
_space_group_IT_number 14
_space_group_name_Hall '-P 2yn'
_space_group_name_H-M_alt 'P 1 21/n 1'
_symmetry_space_group_name_Hall '-P 2yn'
_symmetry_space_group_name_H-M 'P 1 21/n 1'
_atom_sites_solution_hydrogens difmap
_atom_sites_solution_primary direct
_audit_creation_date 2014-10-13
_audit_creation_method
;
  Olex2 1.2-ac2
  (compiled 2012.03.27 svn.r2268, GUI svn.r4156)
;
_cell_angle_alpha 90
_cell_angle_beta 102.6406(18)
_cell_angle_gamma 90
_cell_formula_units_Z 4
_cell_length_a 9.30266(15)
_cell_length_b 12.21955(19)
_cell_length_c 11.0832(2)
_cell_measurement_reflns_used 11881
_cell_measurement_temperature 100.0(1)
_cell_measurement_theta_max 76.1010
_cell_measurement_theta_min 5.6300
_cell_volume 1229.34(4)
_computing_cell_refinement
;
CrysAlisPro, Agilent Technologies,
Version 1.171.37.34 (release 22-05-2014 CrysAlis171 .NET)
(compiled May 22 2014,16:03:01)
;
_computing_data_collection
;
CrysAlisPro, Agilent Technologies,
Version 1.171.37.34 (release 22-05-2014 CrysAlis171 .NET)
(compiled May 22 2014,16:03:01)
;
_computing_data_reduction
;
CrysAlisPro, Agilent Technologies,
Version 1.171.37.34 (release 22-05-2014 CrysAlis171 .NET)
(compiled May 22 2014,16:03:01)
;
_computing_molecular_graphics
;
O. V. Dolomanov, L. J. Bourhis, R. J. Gildea, J. A. K. Howard and H. Puschmann,
OLEX2: a complete structure solution, refinement and analysis program.
J. Appl. Cryst. (2009). 42, 339-341.
;
_computing_publication_material
;
O. V. Dolomanov, L. J. Bourhis, R. J. Gildea, J. A. K. Howard and H. Puschmann,
OLEX2: a complete structure solution, refinement and analysis program.
J. Appl. Cryst. (2009). 42, 339-341.
;
_computing_structure_refinement
;
SHELXL, G.M. Sheldrick, Acta Cryst.
(2008). A64, 112-122
;
_computing_structure_solution
;
SHELXS, G.M. Sheldrick, Acta Cryst.
(2008). A64, 112-122
;
_diffrn_ambient_environment N~2~
_diffrn_ambient_temperature 100.0(1)
_diffrn_detector 'CCD plate'
_diffrn_detector_area_resol_mean 5.3114
_diffrn_detector_type Atlas
_diffrn_measured_fraction_theta_full 1.0000
_diffrn_measured_fraction_theta_max 0.9952
_diffrn_measurement_details
;
#__ type_ start__ end____ width___ exp.time_
  1 omega  -74.00   15.00   1.0000    6.0000
omega____ theta____ kappa____ phi______ frames
    -      -38.5000  102.0000 -160.0000 89

#__ type_ start__ end____ width___ exp.time_
  2 omega   44.00   70.00   1.0000    6.0000
omega____ theta____ kappa____ phi______ frames
    -       43.4488 -102.0000   96.0000 26

#__ type_ start__ end____ width___ exp.time_
  3 omega   49.00   74.00   1.0000   20.0000
omega____ theta____ kappa____ phi______ frames
    -      111.0000 -102.0000   96.0000 25

#__ type_ start__ end____ width___ exp.time_
  4 omega  115.00  140.00   1.0000   20.0000
omega____ theta____ kappa____ phi______ frames
    -      111.0000  102.0000 -160.0000 25

#__ type_ start__ end____ width___ exp.time_
  5 omega  -64.00   30.00   1.0000   12.0000
omega____ theta____ kappa____ phi______ frames
    -      -38.5000   57.0000  120.0000 94

#__ type_ start__ end____ width___ exp.time_
  6 omega  -94.00  -64.00   1.0000   12.0000
omega____ theta____ kappa____ phi______ frames
    -      -38.5000  -57.0000   60.0000 30

#__ type_ start__ end____ width___ exp.time_
  7 omega  -61.00   29.00   1.0000   12.0000
omega____ theta____ kappa____ phi______ frames
    -      -38.5000   57.0000    0.0000 90

#__ type_ start__ end____ width___ exp.time_
  8 omega  -40.00  -14.00   1.0000   12.0000
omega____ theta____ kappa____ phi______ frames
    -      -38.5000  -57.0000   60.0000 26

#__ type_ start__ end____ width___ exp.time_
  9 omega  -93.00  -21.00   1.0000   12.0000
omega____ theta____ kappa____ phi______ frames
    -      -38.5000  -38.0000  -60.0000 72

#__ type_ start__ end____ width___ exp.time_
 10 omega   13.00  109.00   1.0000   12.0000
omega____ theta____ kappa____ phi______ frames
    -       43.4488   77.0000 -150.0000 96

#__ type_ start__ end____ width___ exp.time_
 11 omega   18.00   61.00   1.0000   12.0000
omega____ theta____ kappa____ phi______ frames
    -       43.4488   57.0000   60.0000 43

#__ type_ start__ end____ width___ exp.time_
 12 omega   13.00  110.00   1.0000   12.0000
omega____ theta____ kappa____ phi______ frames
    -       43.4488   77.0000  120.0000 97

#__ type_ start__ end____ width___ exp.time_
 13 omega   18.00   54.00   1.0000   12.0000
omega____ theta____ kappa____ phi______ frames
    -       43.4488   77.0000   60.0000 36

#__ type_ start__ end____ width___ exp.time_
 14 omega   15.00   75.00   1.0000   12.0000
omega____ theta____ kappa____ phi______ frames
    -       43.4488   77.0000  -90.0000 60

#__ type_ start__ end____ width___ exp.time_
 15 omega   14.00   68.00   1.0000   12.0000
omega____ theta____ kappa____ phi______ frames
    -       43.4488   77.0000    0.0000 54

#__ type_ start__ end____ width___ exp.time_
 16 omega   74.00  112.00   1.0000   12.0000
omega____ theta____ kappa____ phi______ frames
    -       43.4488   77.0000    0.0000 38

#__ type_ start__ end____ width___ exp.time_
 17 omega   81.00  107.00   1.0000   40.0000
omega____ theta____ kappa____ phi______ frames
    -      111.0000   77.0000    0.0000 26

#__ type_ start__ end____ width___ exp.time_
 18 omega   85.00  111.00   1.0000   40.0000
omega____ theta____ kappa____ phi______ frames
    -      111.0000   61.0000   90.0000 26

#__ type_ start__ end____ width___ exp.time_
 19 omega   85.00  112.00   1.0000   40.0000
omega____ theta____ kappa____ phi______ frames
    -      111.0000   61.0000  120.0000 27

#__ type_ start__ end____ width___ exp.time_
 20 omega   85.00  158.00   1.0000   40.0000
omega____ theta____ kappa____ phi______ frames
    -      111.0000   61.0000 -180.0000 73

#__ type_ start__ end____ width___ exp.time_
 21 omega   81.00  106.00   1.0000   40.0000
omega____ theta____ kappa____ phi______ frames
    -      111.0000   77.0000   30.0000 25

#__ type_ start__ end____ width___ exp.time_
 22 omega   86.00  118.00   1.0000   40.0000
omega____ theta____ kappa____ phi______ frames
    -      111.0000   61.0000  150.0000 32

#__ type_ start__ end____ width___ exp.time_
 23 omega   81.00  151.00   1.0000   40.0000
omega____ theta____ kappa____ phi______ frames
    -      111.0000   77.0000 -120.0000 70

#__ type_ start__ end____ width___ exp.time_
 24 omega   81.00  107.00   1.0000   40.0000
omega____ theta____ kappa____ phi______ frames
    -      111.0000   77.0000 -180.0000 26

#__ type_ start__ end____ width___ exp.time_
 25 omega  129.00  178.00   1.0000   40.0000
omega____ theta____ kappa____ phi______ frames
    -      111.0000   77.0000  -30.0000 49

#__ type_ start__ end____ width___ exp.time_
 26 omega   86.00  160.00   1.0000   40.0000
omega____ theta____ kappa____ phi______ frames
    -      111.0000   61.0000   30.0000 74

#__ type_ start__ end____ width___ exp.time_
 27 omega   81.00  107.00   1.0000   40.0000
omega____ theta____ kappa____ phi______ frames
    -      111.0000   77.0000  -30.0000 26

#__ type_ start__ end____ width___ exp.time_
 28 omega   31.00  108.00   1.0000   40.0000
omega____ theta____ kappa____ phi______ frames
    -      111.0000  -94.0000  120.0000 77

#__ type_ start__ end____ width___ exp.time_
 29 omega   81.00  175.00   1.0000   40.0000
omega____ theta____ kappa____ phi______ frames
    -      111.0000   77.0000   90.0000 94

#__ type_ start__ end____ width___ exp.time_
 30 omega   81.00  174.00   1.0000   40.0000
omega____ theta____ kappa____ phi______ frames
    -      111.0000   77.0000 -150.0000 93

#__ type_ start__ end____ width___ exp.time_
 31 omega   85.00  111.00   1.0000   40.0000
omega____ theta____ kappa____ phi______ frames
    -      111.0000   62.0000  172.0213 26

#__ type_ start__ end____ width___ exp.time_
 32 omega   81.00  107.00   1.0000   40.0000
omega____ theta____ kappa____ phi______ frames
    -      111.0000   77.0000  -60.0000 26

#__ type_ start__ end____ width___ exp.time_
 33 omega   85.00  135.00   1.0000   40.0000
omega____ theta____ kappa____ phi______ frames
    -      111.0000   61.0000  -30.0000 50

#__ type_ start__ end____ width___ exp.time_
 34 omega   82.00  114.00   1.0000   40.0000
omega____ theta____ kappa____ phi______ frames
    -      111.0000   77.0000  120.0000 32

#__ type_ start__ end____ width___ exp.time_
 35 omega   85.00  161.00   1.0000   40.0000
omega____ theta____ kappa____ phi______ frames
    -      111.0000   61.0000  -90.0000 76

#__ type_ start__ end____ width___ exp.time_
 36 omega  135.00  178.00   1.0000   40.0000
omega____ theta____ kappa____ phi______ frames
    -      111.0000   61.0000    0.0000 43

#__ type_ start__ end____ width___ exp.time_
 37 omega   96.00  122.00   1.0000   40.0000
omega____ theta____ kappa____ phi______ frames
    -      111.0000 -125.0000   60.0000 26

#__ type_ start__ end____ width___ exp.time_
 38 omega   42.00   97.00   1.0000   40.0000
omega____ theta____ kappa____ phi______ frames
    -      111.0000  -45.0000   90.0000 55

#__ type_ start__ end____ width___ exp.time_
 39 omega   85.00  127.00   1.0000   40.0000
omega____ theta____ kappa____ phi______ frames
    -      111.0000   61.0000    0.0000 42

#__ type_ start__ end____ width___ exp.time_
 40 omega   31.00   87.00   1.0000   40.0000
omega____ theta____ kappa____ phi______ frames
    -      111.0000  -94.0000   60.0000 56

#__ type_ start__ end____ width___ exp.time_
 41 omega   81.00  107.00   1.0000   40.0000
omega____ theta____ kappa____ phi______ frames
    -      111.0000   77.0000   60.0000 26

#__ type_ start__ end____ width___ exp.time_
 42 omega   81.00  107.00   1.0000   40.0000
omega____ theta____ kappa____ phi______ frames
    -      111.0000   77.0000  -90.0000 26

#__ type_ start__ end____ width___ exp.time_
 43 omega   43.00   69.00   1.0000   40.0000
omega____ theta____ kappa____ phi______ frames
    -      111.0000 -125.0000   60.0000 26

#__ type_ start__ end____ width___ exp.time_
 44 omega   41.00  121.00   1.0000   40.0000
omega____ theta____ kappa____ phi______ frames
    -      111.0000 -125.0000  -60.0000 80

#__ type_ start__ end____ width___ exp.time_
 45 omega   81.00  107.00   1.0000   40.0000
omega____ theta____ kappa____ phi______ frames
    -      111.0000   75.0000 -126.8862 26

#__ type_ start__ end____ width___ exp.time_
 46 omega   89.00  131.00   1.0000   40.0000
omega____ theta____ kappa____ phi______ frames
    -      111.0000   45.0000 -180.0000 42

#__ type_ start__ end____ width___ exp.time_
 47 omega   85.00  161.00   1.0000   40.0000
omega____ theta____ kappa____ phi______ frames
    -      111.0000   61.0000   60.0000 76

#__ type_ start__ end____ width___ exp.time_
 48 omega   87.00  113.00   1.0000   40.0000
omega____ theta____ kappa____ phi______ frames
    -      111.0000   60.0000   98.6881 26

#__ type_ start__ end____ width___ exp.time_
 49 omega  124.00  176.00   1.0000   40.0000
omega____ theta____ kappa____ phi______ frames
    -      111.0000   77.0000  120.0000 52

#__ type_ start__ end____ width___ exp.time_
 50 omega   86.00  172.00   1.0000   40.0000
omega____ theta____ kappa____ phi______ frames
    -      111.0000   61.0000  -60.0000 86

#__ type_ start__ end____ width___ exp.time_
 51 omega   85.00  113.00   1.0000   40.0000
omega____ theta____ kappa____ phi______ frames
    -      111.0000   61.0000 -120.0000 28

#__ type_ start__ end____ width___ exp.time_
 52 omega   85.00  116.00   1.0000   40.0000
omega____ theta____ kappa____ phi______ frames
    -      111.0000   61.0000 -150.0000 31

#__ type_ start__ end____ width___ exp.time_
 53 omega   41.00  141.00   1.0000   40.0000
omega____ theta____ kappa____ phi______ frames
    -      111.0000  -77.0000  -90.0000 100

#__ type_ start__ end____ width___ exp.time_
 54 omega   49.00   86.00   1.0000   40.0000
omega____ theta____ kappa____ phi______ frames
    -      111.0000  -94.0000 -150.0000 37
;
_diffrn_measurement_device 'four-circle diffractometer'
_diffrn_measurement_device_type 'SuperNova, Dual, Cu at zero, Atlas'
_diffrn_measurement_method '\w scans'
_diffrn_orient_matrix_UB_11 -0.0998234000
_diffrn_orient_matrix_UB_12 0.1018122000
_diffrn_orient_matrix_UB_13 -0.0130487000
_diffrn_orient_matrix_UB_21 -0.1141452000
_diffrn_orient_matrix_UB_22 -0.0649396000
_diffrn_orient_matrix_UB_23 0.0529567000
_diffrn_orient_matrix_UB_31 0.0762859000
_diffrn_orient_matrix_UB_32 0.0361344000
_diffrn_orient_matrix_UB_33 0.1316112000
_diffrn_radiation_monochromator mirror
_diffrn_radiation_probe x-ray
_diffrn_radiation_type 'Cu K\a'
_diffrn_radiation_wavelength 1.54184
_diffrn_reflns_av_R_equivalents 0.0264
_diffrn_reflns_av_unetI/netI 0.0137
_diffrn_reflns_Laue_measured_fraction_full 1.000
_diffrn_reflns_Laue_measured_fraction_max 0.995
_diffrn_reflns_limit_h_max 11
_diffrn_reflns_limit_h_min -11
_diffrn_reflns_limit_k_max 15
_diffrn_reflns_limit_k_min -15
_diffrn_reflns_limit_l_max 13
_diffrn_reflns_limit_l_min -13
_diffrn_reflns_number 20960
_diffrn_reflns_point_group_measured_fraction_full 1.000
_diffrn_reflns_point_group_measured_fraction_max 0.995
_diffrn_reflns_theta_full 67.684
_diffrn_reflns_theta_max 76.376
_diffrn_reflns_theta_min 5.462
_diffrn_source 'sealed X-ray tube'
_diffrn_source_type 'SuperNova (Cu) X-ray Source'
_exptl_absorpt_coefficient_mu 0.456
_exptl_absorpt_correction_T_max 0.976
_exptl_absorpt_correction_T_min 0.955
_exptl_absorpt_correction_type gaussian
_exptl_absorpt_process_details
;
CrysAlisPro, Agilent Technologies,
Version 1.171.37.34 (release 22-05-2014 CrysAlis171 .NET)
(compiled May 22 2014,16:03:01)
Numerical absorption correction based on gaussian integration over
            a multifaceted crystal model
Empirical absorption correction using spherical harmonics,
 implemented in SCALE3 ABSPACK scaling algorithm.
;
_exptl_crystal_colour 'clear colourless'
_exptl_crystal_colour_lustre clear
_exptl_crystal_colour_primary colourless
_exptl_crystal_density_diffrn 1.119
_exptl_crystal_description irregular
_exptl_crystal_F_000 464
_exptl_crystal_size_max 0.1386
_exptl_crystal_size_mid 0.0706
_exptl_crystal_size_min 0.0603
_refine_diff_density_max 0.325
_refine_diff_density_min -0.151
_refine_diff_density_rms 0.033
_refine_ls_extinction_coef 0.0016(3)
_refine_ls_extinction_expression Fc^*^=kFc[1+0.001xFc^2^\l^3^/sin(2\q)]^-1/4^
_refine_ls_extinction_method SHELXL
_refine_ls_goodness_of_fit_ref 1.059
_refine_ls_hydrogen_treatment refall
_refine_ls_matrix_type full
_refine_ls_number_parameters 241
_refine_ls_number_reflns 2565
_refine_ls_number_restraints 0
_refine_ls_restrained_S_all 1.059
_refine_ls_R_factor_all 0.0355
_refine_ls_R_factor_gt 0.0323
_refine_ls_shift/su_max 0.000
_refine_ls_shift/su_mean 0.000
_refine_ls_structure_factor_coef Fsqd
_refine_ls_weighting_details 'w=1/[\s^2^(Fo^2^)+(0.0456P)^2^+0.3095P] where P=(Fo^2^+2Fc^2^)/3'
_refine_ls_weighting_scheme calc
_refine_ls_wR_factor_gt 0.0866
_refine_ls_wR_factor_ref 0.0893
_reflns_Friedel_coverage 0.000
_reflns_number_gt 2336
_reflns_number_total 2565
_reflns_threshold_expression 'I > 2\s(I)'
_cod_data_source_file om6b00935_si_002.cif
_cod_data_source_block compound6
_cod_depositor_comments 'Adding full bibliography for 4086947--4086949.cif.'
_cod_database_code 4086947
_chemical_oxdiff_formula 'C12 H12 B N'
_reflns_odcompleteness_completeness 100.00
_reflns_odcompleteness_iscentric 1
_reflns_odcompleteness_theta 66.97
_olex2_computing_structure_refinement_long 'ShelXL (Sheldrick, 2008)'
_olex2_computing_structure_solution_long 'ShelXS (Sheldrick, 2008)'
_shelx_space_group_comment
;
The symmetry employed for this shelxl refinement is uniquely defined
by the following loop, which should always be used as a source of
symmetry information in preference to the above space-group names.
They are only intended as comments.
;
_shelxl_version_number 2014-3

loop_
_space_group_symop_operation_xyz
'x, y, z'
'-x+1/2, y+1/2, -z+1/2'
'-x, -y, -z'
'x-1/2, -y-1/2, z-1/2'

loop_
_atom_site_label
_atom_site_type_symbol
_atom_site_fract_x
_atom_site_fract_y
_atom_site_fract_z
_atom_site_U_iso_or_equiv
_atom_site_adp_type
_atom_site_occupancy
_atom_site_site_symmetry_order
_atom_site_calc_flag
N1 N 0.39842(8) 0.36216(6) 0.23583(7) 0.01525(18) Uani 1 1 d
C1 C 0.41157(10) 0.42437(8) 0.12208(9) 0.0203(2) Uani 1 1 d
C2 C 0.30590(11) 0.37143(8) 0.01442(9) 0.0226(2) Uani 1 1 d
C3 C 0.17106(10) 0.33677(8) 0.06554(9) 0.0201(2) Uani 1 1 d
C4 C 0.13695(10) 0.45578(7) 0.27036(8) 0.0171(2) Uani 1 1 d
C5 C -0.03182(10) 0.44664(8) 0.22195(9) 0.0207(2) Uani 1 1 d
C6 C -0.09878(10) 0.33957(8) 0.25749(9) 0.0199(2) Uani 1 1 d
C7 C -0.00904(10) 0.23595(7) 0.24445(9) 0.0179(2) Uani 1 1 d
C8 C 0.16035(9) 0.24583(7) 0.28920(8) 0.01453(19) Uani 1 1 d
C9 C 0.20937(10) 0.25457(7) 0.43066(8) 0.0181(2) Uani 1 1 d
C10 C 0.16051(10) 0.36013(8) 0.48599(9) 0.0210(2) Uani 1 1 d
C11 C 0.17401(11) 0.46586(8) 0.41299(9) 0.0209(2) Uani 1 1 d
C12 C 0.48644(10) 0.42139(8) 0.34424(9) 0.0213(2) Uani 1 1 d
C13 C 0.46528(10) 0.25159(7) 0.23300(9) 0.0185(2) Uani 1 1 d
B1 B 0.20999(10) 0.34986(7) 0.21720(9) 0.0140(2) Uani 1 1 d
H1A H 0.5169(13) 0.4242(9) 0.1161(11) 0.022(3) Uiso 1 1 d
H1B H 0.3819(12) 0.5002(10) 0.1348(10) 0.020(3) Uiso 1 1 d
H2A H 0.2821(14) 0.4227(11) -0.0526(13) 0.032(3) Uiso 1 1 d
H2B H 0.3522(14) 0.3088(11) -0.0178(12) 0.027(3) Uiso 1 1 d
H3A H 0.0857(14) 0.3813(11) 0.0258(12) 0.030(3) Uiso 1 1 d
H3B H 0.1459(15) 0.2587(12) 0.0407(13) 0.035(3) Uiso 1 1 d
H4 H 0.1668(13) 0.5270(10) 0.2369(11) 0.021(3) Uiso 1 1 d
H5A H -0.0570(13) 0.4539(10) 0.1296(12) 0.025(3) Uiso 1 1 d
H5B H -0.0833(13) 0.5095(10) 0.2529(11) 0.024(3) Uiso 1 1 d
H6A H -0.1137(14) 0.3455(10) 0.3450(12) 0.026(3) Uiso 1 1 d
H6B H -0.1994(14) 0.3307(10) 0.2056(12) 0.027(3) Uiso 1 1 d
H7A H -0.0476(13) 0.1739(10) 0.2876(11) 0.022(3) Uiso 1 1 d
H7B H -0.0316(13) 0.2144(10) 0.1547(11) 0.024(3) Uiso 1 1 d
H11A H 0.2769(14) 0.4962(11) 0.4421(12) 0.028(3) Uiso 1 1 d
H11B H 0.1084(14) 0.5216(11) 0.4385(12) 0.027(3) Uiso 1 1 d
H10A H 0.0569(13) 0.3516(9) 0.4939(11) 0.021(3) Uiso 1 1 d
H10B H 0.2186(15) 0.3695(11) 0.5707(13) 0.031(3) Uiso 1 1 d
H9A H 0.3198(14) 0.2489(10) 0.4542(11) 0.024(3) Uiso 1 1 d
H9B H 0.1718(13) 0.1900(10) 0.4715(11) 0.023(3) Uiso 1 1 d
H8 H 0.2010(12) 0.1749(9) 0.2643(10) 0.018(3) Uiso 1 1 d
H12A H 0.4505(13) 0.4972(10) 0.3419(11) 0.022(3) Uiso 1 1 d
H12B H 0.4762(13) 0.3845(10) 0.4212(12) 0.024(3) Uiso 1 1 d
H12C H 0.5912(14) 0.4215(10) 0.3381(11) 0.025(3) Uiso 1 1 d
H13A H 0.5694(14) 0.2593(10) 0.2234(12) 0.029(3) Uiso 1 1 d
H13B H 0.4072(13) 0.2079(10) 0.1642(11) 0.019(3) Uiso 1 1 d
H13C H 0.4647(13) 0.2138(10) 0.3109(11) 0.023(3) Uiso 1 1 d

loop_
_atom_site_aniso_label
_atom_site_aniso_U_11
_atom_site_aniso_U_22
_atom_site_aniso_U_33
_atom_site_aniso_U_23
_atom_site_aniso_U_13
_atom_site_aniso_U_12
N1 0.0147(3) 0.0136(3) 0.0176(4) -0.0006(3) 0.0040(3) -0.0003(3)
C1 0.0197(4) 0.0198(4) 0.0237(5) 0.0042(4) 0.0095(4) -0.0011(3)
C2 0.0235(5) 0.0280(5) 0.0177(5) 0.0035(4) 0.0074(4) 0.0015(4)
C3 0.0197(4) 0.0240(5) 0.0162(4) 0.0001(3) 0.0033(3) -0.0025(3)
C4 0.0165(4) 0.0128(4) 0.0228(5) 0.0012(3) 0.0060(3) 0.0006(3)
C5 0.0163(4) 0.0191(4) 0.0270(5) 0.0047(4) 0.0056(4) 0.0050(3)
C6 0.0129(4) 0.0225(5) 0.0245(5) 0.0019(3) 0.0043(3) 0.0011(3)
C7 0.0158(4) 0.0171(4) 0.0210(5) 0.0001(3) 0.0044(3) -0.0027(3)
C8 0.0141(4) 0.0126(4) 0.0171(4) -0.0001(3) 0.0038(3) 0.0008(3)
C9 0.0189(4) 0.0186(4) 0.0169(4) 0.0030(3) 0.0038(3) 0.0025(3)
C10 0.0217(5) 0.0259(5) 0.0158(4) -0.0016(3) 0.0049(4) 0.0035(4)
C11 0.0214(5) 0.0182(4) 0.0247(5) -0.0068(4) 0.0083(4) 0.0003(3)
C12 0.0168(4) 0.0218(5) 0.0240(5) -0.0056(4) 0.0019(4) -0.0037(3)
C13 0.0162(4) 0.0158(4) 0.0243(5) -0.0005(3) 0.0059(4) 0.0026(3)
B1 0.0120(4) 0.0137(4) 0.0161(5) -0.0001(3) 0.0026(3) -0.0004(3)

loop_
_atom_type_symbol
_atom_type_description
_atom_type_scat_dispersion_real
_atom_type_scat_dispersion_imag
_atom_type_scat_source
C C 0.0181 0.0091 'International Tables Vol C Tables 4.2.6.8 and 6.1.1.4'
H H 0.0000 0.0000 'International Tables Vol C Tables 4.2.6.8 and 6.1.1.4'
B B 0.0090 0.0039 'International Tables Vol C Tables 4.2.6.8 and 6.1.1.4'
N N 0.0311 0.0180 'International Tables Vol C Tables 4.2.6.8 and 6.1.1.4'

loop_
_exptl_crystal_face_index_h
_exptl_crystal_face_index_k
_exptl_crystal_face_index_l
_exptl_crystal_face_perp_dist
_exptl_oxdiff_crystal_face_indexfrac_h
_exptl_oxdiff_crystal_face_indexfrac_k
_exptl_oxdiff_crystal_face_indexfrac_l
_exptl_oxdiff_crystal_face_x
_exptl_oxdiff_crystal_face_y
_exptl_oxdiff_crystal_face_z
2 3 6 0.0429 1.7805 2.9638 5.7098 0.0495 -0.0933 0.9944
-1 -5 6 0.0301 -1.3775 -4.7269 5.7613 -0.4189 0.7693 0.4824
-1 0 -7 0.0207 -0.6656 0.0085 -6.8028 0.1561 -0.2848 -0.9458
3 7 -3 0.0675 2.5662 6.8523 -2.5627 0.4749 -0.8736 0.1061
5 -3 1 0.0301 5.2323 -3.1278 0.7833 -0.8510 -0.3526 0.3892
1 3 6 0.0464 0.7493 2.9006 6.2809 0.1386 0.0587 0.9886
-4 5 3 0.0358 -4.4494 4.8023 3.2808 0.8903 0.3698 0.2659
-5 2 -2 0.0246 -4.9268 2.0808 -2.3300 0.7341 0.3039 -0.6073
4 -5 -5 0.0191 3.5696 -4.9055 -4.5715 -0.7961 -0.3310 -0.5066

loop_
_geom_angle_atom_site_label_1
_geom_angle_atom_site_label_2
_geom_angle_atom_site_label_3
_geom_angle
C1 N1 B1 102.19(6)
C12 N1 C1 107.51(7)
C12 N1 C13 107.45(7)
C12 N1 B1 120.31(7)
C13 N1 C1 109.31(7)
C13 N1 B1 109.63(6)
N1 C1 C2 106.70(7)
N1 C1 H1A 108.5(7)
N1 C1 H1B 106.2(7)
C2 C1 H1A 115.2(7)
C2 C1 H1B 111.1(7)
H1A C1 H1B 108.7(9)
C1 C2 C3 105.50(7)
C1 C2 H2A 109.3(8)
C1 C2 H2B 111.0(7)
C3 C2 H2A 113.3(8)
C3 C2 H2B 112.0(7)
H2A C2 H2B 105.8(10)
C2 C3 B1 109.44(7)
C2 C3 H3A 108.9(8)
C2 C3 H3B 108.6(8)
B1 C3 H3A 112.3(8)
B1 C3 H3B 110.9(8)
H3A C3 H3B 106.5(11)
C5 C4 B1 106.78(7)
C5 C4 H4 105.9(7)
C11 C4 C5 110.00(7)
C11 C4 B1 114.51(7)
C11 C4 H4 106.8(7)
B1 C4 H4 112.4(7)
C4 C5 H5A 109.9(7)
C4 C5 H5B 110.5(7)
C6 C5 C4 114.19(7)
C6 C5 H5A 108.6(7)
C6 C5 H5B 108.2(7)
H5A C5 H5B 105.0(9)
C5 C6 C7 114.66(7)
C5 C6 H6A 109.5(7)
C5 C6 H6B 109.2(7)
C7 C6 H6A 109.9(7)
C7 C6 H6B 108.6(7)
H6A C6 H6B 104.6(10)
C6 C7 C8 116.09(7)
C6 C7 H7A 108.6(7)
C6 C7 H7B 107.9(7)
C8 C7 H7A 110.5(7)
C8 C7 H7B 108.3(7)
H7A C7 H7B 104.8(9)
C7 C8 B1 106.43(7)
C7 C8 H8 105.2(6)
C9 C8 C7 112.68(7)
C9 C8 B1 113.24(7)
C9 C8 H8 107.1(6)
B1 C8 H8 112.0(6)
C8 C9 C10 114.64(7)
C8 C9 H9A 108.5(7)
C8 C9 H9B 110.4(7)
C10 C9 H9A 109.2(7)
C10 C9 H9B 108.3(7)
H9A C9 H9B 105.3(9)
C9 C10 C11 115.31(7)
C9 C10 H10A 109.0(7)
C9 C10 H10B 109.3(8)
C11 C10 H10A 109.0(7)
C11 C10 H10B 108.2(8)
H10A C10 H10B 105.6(10)
C4 C11 H11A 109.8(7)
C4 C11 H11B 109.3(7)
C10 C11 C4 116.31(7)
C10 C11 H11A 108.6(7)
C10 C11 H11B 107.4(7)
H11A C11 H11B 104.7(10)
N1 C12 H12A 108.3(7)
N1 C12 H12B 109.6(7)
N1 C12 H12C 108.7(7)
H12A C12 H12B 110.9(10)
H12A C12 H12C 109.3(9)
H12B C12 H12C 110.0(10)
N1 C13 H13A 109.6(7)
N1 C13 H13B 110.2(7)
N1 C13 H13C 109.0(7)
H13A C13 H13B 110.3(10)
H13A C13 H13C 109.2(10)
H13B C13 H13C 108.5(10)
C3 B1 N1 96.96(6)
C4 B1 N1 112.34(6)
C4 B1 C3 115.44(7)
C8 B1 N1 113.62(7)
C8 B1 C3 113.79(7)
C8 B1 C4 104.98(7)

loop_
_geom_bond_atom_site_label_1
_geom_bond_atom_site_label_2
_geom_bond_distance
N1 C1 1.4998(11)
N1 C12 1.4857(11)
N1 C13 1.4906(11)
N1 B1 1.7262(12)
C1 C2 1.5151(14)
C1 H1A 0.996(12)
C1 H1B 0.986(12)
C2 C3 1.5443(12)
C2 H2A 0.960(14)
C2 H2B 0.983(13)
C3 B1 1.6479(13)
C3 H3A 0.984(13)
C3 H3B 1.006(14)
C4 C5 1.5481(13)
C4 C11 1.5475(13)
C4 B1 1.6307(12)
C4 H4 1.008(12)
C5 C6 1.5370(12)
C5 H5A 1.003(13)
C5 H5B 1.005(12)
C6 C7 1.5407(12)
C6 H6A 1.012(13)
C6 H6B 0.992(13)
C7 C8 1.5497(12)
C7 H7A 1.004(12)
C7 H7B 1.006(12)
C8 C9 1.5377(12)
C8 B1 1.6208(12)
C8 H8 1.008(11)
C9 C10 1.5390(12)
C9 H9A 1.005(12)
C9 H9B 1.009(12)
C10 C11 1.5439(13)
C10 H10A 0.993(12)
C10 H10B 0.982(14)
C11 H11A 1.011(13)
C11 H11B 0.996(13)
C12 H12A 0.983(12)
C12 H12B 0.987(13)
C12 H12C 0.992(12)
C13 H13A 1.001(13)
C13 H13B 0.989(12)
C13 H13C 0.980(12)

loop_
_geom_torsion_atom_site_label_1
_geom_torsion_atom_site_label_2
_geom_torsion_atom_site_label_3
_geom_torsion_atom_site_label_4
_geom_torsion
N1 C1 C2 C3 36.04(10)
C1 N1 B1 C3 35.12(7)
C1 N1 B1 C4 -86.08(8)
C1 N1 B1 C8 154.92(7)
C1 C2 C3 B1 -10.46(10)
C2 C3 B1 N1 -14.69(8)
C2 C3 B1 C4 104.14(9)
C2 C3 B1 C8 -134.36(8)
C4 C5 C6 C7 -42.79(11)
C5 C4 C11 C10 74.65(9)
C5 C4 B1 N1 167.43(7)
C5 C4 B1 C3 57.52(9)
C5 C4 B1 C8 -68.62(8)
C5 C6 C7 C8 41.79(11)
C6 C7 C8 C9 70.51(10)
C6 C7 C8 B1 -54.18(10)
C7 C8 C9 C10 -66.37(9)
C7 C8 B1 N1 -170.44(6)
C7 C8 B1 C3 -60.73(9)
C7 C8 B1 C4 66.43(8)
C8 C9 C10 C11 -41.60(11)
C9 C8 B1 N1 65.21(9)
C9 C8 B1 C3 174.93(7)
C9 C8 B1 C4 -57.92(9)
C9 C10 C11 C4 37.36(11)
C11 C4 C5 C6 -67.93(10)
C11 C4 B1 N1 -70.55(9)
C11 C4 B1 C3 179.54(7)
C11 C4 B1 C8 53.40(9)
C12 N1 C1 C2 -172.82(7)
C12 N1 B1 C3 154.00(7)
C12 N1 B1 C4 32.80(10)
C12 N1 B1 C8 -86.20(9)
C13 N1 C1 C2 70.83(9)
C13 N1 B1 C3 -80.74(8)
C13 N1 B1 C4 158.06(7)
C13 N1 B1 C8 39.06(9)
B1 N1 C1 C2 -45.26(8)
B1 C4 C5 C6 56.89(10)
B1 C4 C11 C10 -45.60(10)
B1 C8 C9 C10 54.51(10)
